data_1576844
loop_
_publ_author_name
'Jung, Jong-Yeong'
'Kim, Jaewook'
'Gong, Jintaek'
'Kim, Dongwook'
'Lee, Hee-Seung'
'Song, Hyunjoon'

_publ_section_title
;
 Two-dimensional Pd-C bonded organometallic framework with dynamic packing
 transformations.
;
_journal_issue 17
_journal_name_full 'Chemical science'
_journal_page_first 8726
_journal_page_last 8732
_journal_paper_doi 10.1039/d5sc08775a
_journal_volume 17
_journal_year 2026
_chemical_formula_moiety 'C8 H13 O4 Pd S2'
_chemical_formula_sum 'C8 H13 O4 Pd S2'
_chemical_formula_weight 343.70
_space_group_crystal_system monoclinic
_space_group_IT_number 15
_space_group_name_Hall '-C 2yc'
_space_group_name_H-M_alt 'C 1 2/c 1'
_atom_sites_solution_hydrogens geom
_audit_creation_method SHELXL-2018/3
_audit_update_record
;
2025-08-21 deposited with the CCDC.	2026-03-09 downloaded from the CCDC.
;
_cell_angle_alpha 90
_cell_angle_beta 105.2716(13)
_cell_angle_gamma 90
_cell_formula_units_Z 8
_cell_length_a 20.1486(8)
_cell_length_b 7.9481(3)
_cell_length_c 15.6495(6)
_cell_measurement_reflns_used 9971
_cell_measurement_temperature 173(2)
_cell_measurement_theta_max 27.49
_cell_measurement_theta_min 2.77
_cell_volume 2417.66(16)
_computing_cell_refinement 'Bruker APEXIII'
_computing_data_collection 'Bruker APEXIII'
_computing_data_reduction 'Bruker SAINT'
_computing_molecular_graphics ORTEP
_computing_publication_material CIFTAB
_computing_structure_refinement SHELXL
_computing_structure_solution SHELXS
_diffrn_ambient_temperature 173(2)
_diffrn_measured_fraction_theta_full 0.995
_diffrn_measured_fraction_theta_max 0.995
_diffrn_measurement_device_type 'Bruker PHOTON II'
_diffrn_measurement_method 'phi and omega scans'
_diffrn_radiation_type MoK\a
_diffrn_radiation_wavelength 0.71073
_diffrn_reflns_av_R_equivalents 0.0365
_diffrn_reflns_av_unetI/netI 0.0206
_diffrn_reflns_Laue_measured_fraction_full 0.995
_diffrn_reflns_Laue_measured_fraction_max 0.995
_diffrn_reflns_limit_h_max 24
_diffrn_reflns_limit_h_min -26
_diffrn_reflns_limit_k_max 10
_diffrn_reflns_limit_k_min -10
_diffrn_reflns_limit_l_max 20
_diffrn_reflns_limit_l_min -20
_diffrn_reflns_number 23417
_diffrn_reflns_point_group_measured_fraction_full 0.995
_diffrn_reflns_point_group_measured_fraction_max 0.995
_diffrn_reflns_theta_full 25.242
_diffrn_reflns_theta_max 27.497
_diffrn_reflns_theta_min 3.199
_diffrn_source 'fine-focus sealed tube'
_exptl_absorpt_coefficient_mu 1.871
_exptl_absorpt_correction_T_max 0.7456
_exptl_absorpt_correction_T_min 0.6256
_exptl_absorpt_correction_type multi-scan
_exptl_absorpt_process_details SADABS
_exptl_crystal_colour yellow
_exptl_crystal_density_diffrn 1.889
_exptl_crystal_description block
_exptl_crystal_F_000 1368
_exptl_crystal_size_max 0.134
_exptl_crystal_size_mid 0.062
_exptl_crystal_size_min 0.042
_refine_diff_density_max 0.485
_refine_diff_density_min -0.895
_refine_diff_density_rms 0.095
_refine_ls_extinction_method none
_refine_ls_goodness_of_fit_ref 1.137
_refine_ls_hydrogen_treatment constr
_refine_ls_matrix_type full
_refine_ls_number_parameters 219
_refine_ls_number_reflns 2761
_refine_ls_number_restraints 313
_refine_ls_restrained_S_all 1.102
_refine_ls_R_factor_all 0.0339
_refine_ls_R_factor_gt 0.0284
_refine_ls_shift/su_max 0.006
_refine_ls_shift/su_mean 0.001
_refine_ls_structure_factor_coef Fsqd
_refine_ls_weighting_details 'w=1/[\s^2^(Fo^2^)+(0.0095P)^2^+12.6208P] where P=(Fo^2^+2Fc^2^)/3'
_refine_ls_weighting_scheme calc
_refine_ls_wR_factor_gt 0.0525
_refine_ls_wR_factor_ref 0.0544
_reflns_Friedel_coverage 0.000
_reflns_number_gt 2510
_reflns_number_total 2761
_reflns_threshold_expression 'I > 2\s(I)'
_cod_data_source_file d5sc08775a2.cif
_cod_data_source_block A20248O_015
_cod_depositor_comments
;
The following automatic conversions were performed:

data item '_exptl_absorpt_correction_type' value 'MULTI-SCAN' was
changed to 'multi-scan' in accordance with the
/home/data/users/saulius/crontab/automatic-downloads/rss-feeds/RSC/lib/dictionaries/cif_core.dic
dictionary named 'cif_core.dic' version 2.4.2 last updated on
2011-04-26.

Automatic conversion script
Id: cif_fix_values 8170 2020-07-09 18:12:32Z antanas 

 Adding full bibliography for 1576843--1576844.cif.
;
_cod_original_sg_symbol_H-M 'C 2/c'
_cod_database_code 1576844
_shelx_shelxl_version_number 2018/3
_shelx_space_group_comment
;
The symmetry employed for this shelxl refinement is uniquely defined
by the following loop, which should always be used as a source of
symmetry information in preference to the above space-group names.
They are only intended as comments.
;
_shelx_estimated_absorpt_t_min 0.788
_shelx_estimated_absorpt_t_max 0.926

loop_
_space_group_symop_operation_xyz
'x, y, z'
'-x, y, -z+1/2'
'x+1/2, y+1/2, z'
'-x+1/2, y+1/2, -z+1/2'
'-x, -y, -z'
'x, -y, z-1/2'
'-x+1/2, -y+1/2, -z'
'x+1/2, -y+1/2, z-1/2'

loop_
_atom_site_label
_atom_site_type_symbol
_atom_site_fract_x
_atom_site_fract_y
_atom_site_fract_z
_atom_site_U_iso_or_equiv
_atom_site_adp_type
_atom_site_occupancy
_atom_site_site_symmetry_order
_atom_site_calc_flag
_atom_site_refinement_flags_posn
_atom_site_refinement_flags_adp
_atom_site_refinement_flags_occupancy
_atom_site_disorder_assembly
_atom_site_disorder_group
Pd1 Pd 0.69503(2) 0.54485(3) 0.30354(2) 0.01492(7) Uani 1 1 d . . . . .
O2 O 0.75402(11) 0.7340(3) 0.27246(12) 0.0199(4) Uani 1 1 d . . . . .
O3 O 0.81579(11) 0.9581(3) 0.32924(12) 0.0199(4) Uani 1 1 d . . . . .
C4 C 0.78021(14) 0.8324(3) 0.33716(17) 0.0148(5) Uani 1 1 d . . . . .
C5 C 0.76599(14) 0.7904(3) 0.42305(17) 0.0142(5) Uani 1 1 d . . . . .
C6 C 0.72069(14) 0.6552(3) 0.42152(17) 0.0144(5) Uani 1 1 d . . . . .
C7 C 0.70515(14) 0.6150(4) 0.50051(18) 0.0155(5) Uani 1 1 d . . . . .
H7 H 0.675119 0.523943 0.502728 0.019 Uiso 1 1 calc R U . . .
S8 S 0.62669(4) 0.35219(9) 0.33861(5) 0.01887(15) Uani 1 1 d D . . . .
O9 O 0.57533(12) 0.4075(3) 0.38384(16) 0.0307(5) Uani 1 1 d D . . . .
C10 C 0.58362(18) 0.2385(5) 0.2421(2) 0.0317(8) Uani 1 1 d D . . . .
H10A H 0.557248 0.146180 0.258584 0.048 Uiso 1 1 calc R U . . .
H10B H 0.617552 0.192635 0.213532 0.048 Uiso 1 1 calc R U . . .
H10C H 0.552329 0.314108 0.200827 0.048 Uiso 1 1 calc R U . . .
C11 C 0.67528(19) 0.1862(4) 0.4005(2) 0.0335(8) Uani 1 1 d D . . . .
H11A H 0.645145 0.089677 0.401067 0.050 Uiso 1 1 calc R U . . .
H11B H 0.695659 0.223997 0.461409 0.050 Uiso 1 1 calc R U . . .
H11C H 0.711932 0.153187 0.373356 0.050 Uiso 1 1 calc R U . . .
S1S S 0.4709(2) -0.1961(3) 0.11979(18) 0.0445(10) Uani 0.430(6) 1 d . U P A 1
O2S O 0.4684(7) -0.0073(12) 0.1160(7) 0.043(2) Uani 0.430(6) 1 d . U P A 1
C3S C 0.4639(10) -0.252(2) 0.0036(9) 0.042(3) Uani 0.430(6) 1 d . U P A 1
H3SA H 0.464866 -0.374448 -0.002221 0.064 Uiso 0.430(6) 1 calc R U P A 1
H3SB H 0.502520 -0.202450 -0.014735 0.064 Uiso 0.430(6) 1 calc R U P A 1
H3SC H 0.420504 -0.208076 -0.034043 0.064 Uiso 0.430(6) 1 calc R U P A 1
C4S C 0.5534(7) -0.2671(16) 0.1667(9) 0.058(3) Uani 0.430(6) 1 d . U P A 1
H4SA H 0.554559 -0.389921 0.162034 0.087 Uiso 0.430(6) 1 calc R U P A 1
H4SB H 0.567610 -0.234223 0.229241 0.087 Uiso 0.430(6) 1 calc R U P A 1
H4SC H 0.584857 -0.217326 0.135467 0.087 Uiso 0.430(6) 1 calc R U P A 1
S1T S 0.5170(3) -0.2105(6) 0.1279(3) 0.0578(14) Uani 0.390(7) 1 d D U P B 2
O2T O 0.4838(7) -0.0490(16) 0.1390(11) 0.065(3) Uani 0.390(7) 1 d D U P B 2
C3T C 0.4796(11) -0.284(2) 0.0181(9) 0.053(4) Uani 0.390(7) 1 d D U P B 2
H3TA H 0.508660 -0.373051 0.003612 0.080 Uiso 0.390(7) 1 calc R U P B 2
H3TB H 0.475906 -0.191130 -0.023792 0.080 Uiso 0.390(7) 1 calc R U P B 2
H3TC H 0.433671 -0.329845 0.014251 0.080 Uiso 0.390(7) 1 calc R U P B 2
C4T C 0.5998(5) -0.1590(16) 0.1143(10) 0.066(4) Uani 0.390(7) 1 d D U P B 2
H4TA H 0.622003 -0.261218 0.100321 0.099 Uiso 0.390(7) 1 calc R U P B 2
H4TB H 0.628070 -0.109643 0.169269 0.099 Uiso 0.390(7) 1 calc R U P B 2
H4TC H 0.594715 -0.077844 0.065869 0.099 Uiso 0.390(7) 1 calc R U P B 2
S1U S 0.5102(4) -0.1160(11) 0.0983(5) 0.054(2) Uani 0.180(5) 1 d . U P C 3
O2U O 0.4534(14) -0.064(4) 0.143(2) 0.062(5) Uani 0.180(5) 1 d . U P C 3
C3U C 0.476(3) -0.241(6) 0.030(3) 0.058(5) Uani 0.180(5) 1 d . U P C 3
H3UA H 0.509062 -0.328416 0.024988 0.087 Uiso 0.180(5) 1 calc R U P C 3
H3UB H 0.459154 -0.184258 -0.027354 0.087 Uiso 0.180(5) 1 calc R U P C 3
H3UC H 0.437171 -0.292475 0.046990 0.087 Uiso 0.180(5) 1 calc R U P C 3
C4U C 0.567(2) -0.189(4) 0.153(2) 0.056(5) Uani 0.180(5) 1 d . U P C 3
H4UA H 0.568392 -0.308444 0.137922 0.083 Uiso 0.180(5) 1 calc R U P C 3
H4UB H 0.564099 -0.179469 0.214812 0.083 Uiso 0.180(5) 1 calc R U P C 3
H4UC H 0.608341 -0.132614 0.146921 0.083 Uiso 0.180(5) 1 calc R U P C 3

loop_
_atom_site_aniso_label
_atom_site_aniso_U_11
_atom_site_aniso_U_22
_atom_site_aniso_U_33
_atom_site_aniso_U_23
_atom_site_aniso_U_13
_atom_site_aniso_U_12
Pd1 0.02104(11) 0.01636(11) 0.00876(10) -0.00189(9) 0.00641(7) -0.00054(9)
O2 0.0289(11) 0.0232(11) 0.0095(9) -0.0028(8) 0.0082(8) -0.0073(9)
O3 0.0303(11) 0.0204(10) 0.0109(9) 0.0018(8) 0.0087(8) -0.0045(9)
C4 0.0195(14) 0.0160(13) 0.0097(12) 0.0018(10) 0.0054(10) 0.0041(11)
C5 0.0207(14) 0.0142(13) 0.0093(12) 0.0009(10) 0.0068(10) 0.0038(11)
C6 0.0191(13) 0.0150(13) 0.0100(12) 0.0001(10) 0.0053(10) 0.0034(11)
C7 0.0201(14) 0.0139(13) 0.0141(13) -0.0006(11) 0.0073(11) -0.0023(11)
S8 0.0219(4) 0.0200(4) 0.0160(3) -0.0021(3) 0.0071(3) -0.0021(3)
O9 0.0334(13) 0.0314(13) 0.0340(13) -0.0092(10) 0.0208(11) -0.0044(10)
C10 0.0308(18) 0.039(2) 0.0260(17) -0.0124(15) 0.0093(14) -0.0135(16)
C11 0.0376(19) 0.0280(18) 0.0344(19) 0.0120(15) 0.0085(16) 0.0022(15)
S1S 0.063(2) 0.0321(13) 0.0396(13) -0.0006(10) 0.0155(13) 0.0017(13)
O2S 0.055(5) 0.022(4) 0.053(5) 0.004(3) 0.017(4) 0.014(3)
C3S 0.067(7) 0.036(6) 0.022(5) -0.005(5) 0.007(5) -0.001(5)
C4S 0.044(5) 0.050(6) 0.066(6) 0.006(5) -0.010(5) 0.026(5)
S1T 0.080(3) 0.048(2) 0.049(2) -0.0028(17) 0.025(2) -0.001(2)
O2T 0.076(7) 0.050(6) 0.072(6) -0.017(5) 0.026(6) 0.008(5)
C3T 0.076(8) 0.041(7) 0.046(7) -0.015(6) 0.020(6) -0.005(6)
C4T 0.058(6) 0.057(6) 0.075(7) -0.001(6) 0.003(6) 0.024(5)
S1U 0.065(3) 0.041(3) 0.052(3) 0.003(3) 0.009(3) 0.005(3)
O2U 0.073(8) 0.050(8) 0.064(8) -0.011(7) 0.019(7) 0.011(7)
C3U 0.073(8) 0.044(9) 0.055(9) 0.000(8) 0.015(8) 0.001(8)
C4U 0.062(8) 0.050(8) 0.053(7) 0.002(7) 0.012(7) 0.008(7)

loop_
_atom_type_symbol
_atom_type_description
_atom_type_scat_dispersion_real
_atom_type_scat_dispersion_imag
_atom_type_scat_source
C C 0.0033 0.0016 'International Tables Vol C Tables 4.2.6.8 and 6.1.1.4'
H H 0.0000 0.0000 'International Tables Vol C Tables 4.2.6.8 and 6.1.1.4'
O O 0.0106 0.0060 'International Tables Vol C Tables 4.2.6.8 and 6.1.1.4'
S S 0.1246 0.1234 'International Tables Vol C Tables 4.2.6.8 and 6.1.1.4'
Pd Pd -0.9988 1.0072 'International Tables Vol C Tables 4.2.6.8 and 6.1.1.4'

loop_
_geom_angle_atom_site_label_1
_geom_angle_atom_site_label_2
_geom_angle_atom_site_label_3
_geom_angle
_geom_angle_site_symmetry_1
_geom_angle_site_symmetry_3
_geom_angle_publ_flag
C6 Pd1 O2 82.62(10) . . ?
C6 Pd1 O3 167.90(10) . 4_645 ?
O2 Pd1 O3 85.61(8) . 4_645 ?
C6 Pd1 S8 95.81(8) . . ?
O2 Pd1 S8 176.44(6) . . ?
O3 Pd1 S8 96.10(6) 4_645 . ?
C4 O2 Pd1 113.85(17) . . ?
C4 O3 Pd1 115.90(17) . 4_655 ?
O3 C4 O2 122.4(2) . . ?
O3 C4 C5 121.4(2) . . ?
O2 C4 C5 116.2(2) . . ?
C7 C5 C6 123.1(2) 7_666 . ?
C7 C5 C4 121.1(3) 7_666 . ?
C6 C5 C4 115.8(2) . . ?
C7 C6 C5 117.2(2) . . ?
C7 C6 Pd1 131.4(2) . . ?
C5 C6 Pd1 111.23(19) . . ?
C6 C7 C5 119.7(3) . 7_666 ?
C6 C7 H7 120.1 . . ?
C5 C7 H7 120.1 7_666 . ?
O9 S8 C11 108.54(16) . . ?
O9 S8 C10 108.30(15) . . ?
C11 S8 C10 99.33(18) . . ?
O9 S8 Pd1 118.31(10) . . ?
C11 S8 Pd1 111.04(12) . . ?
C10 S8 Pd1 109.61(12) . . ?
S8 C10 H10A 109.5 . . ?
S8 C10 H10B 109.5 . . ?
H10A C10 H10B 109.5 . . ?
S8 C10 H10C 109.5 . . ?
H10A C10 H10C 109.5 . . ?
H10B C10 H10C 109.5 . . ?
S8 C11 H11A 109.5 . . ?
S8 C11 H11B 109.5 . . ?
H11A C11 H11B 109.5 . . ?
S8 C11 H11C 109.5 . . ?
H11A C11 H11C 109.5 . . ?
H11B C11 H11C 109.5 . . ?
O2S S1S C4S 111.2(7) . . ?
O2S S1S C3S 102.0(7) . . ?
C4S S1S C3S 99.0(8) . . ?
S1S C3S H3SA 109.5 . . ?
S1S C3S H3SB 109.5 . . ?
H3SA C3S H3SB 109.5 . . ?
S1S C3S H3SC 109.5 . . ?
H3SA C3S H3SC 109.5 . . ?
H3SB C3S H3SC 109.5 . . ?
S1S C4S H4SA 109.5 . . ?
S1S C4S H4SB 109.5 . . ?
H4SA C4S H4SB 109.5 . . ?
S1S C4S H4SC 109.5 . . ?
H4SA C4S H4SC 109.5 . . ?
H4SB C4S H4SC 109.5 . . ?
O2T S1T C4T 106.3(8) . . ?
O2T S1T C3T 108.0(8) . . ?
C4T S1T C3T 97.6(8) . . ?
S1T C3T H3TA 109.5 . . ?
S1T C3T H3TB 109.5 . . ?
H3TA C3T H3TB 109.5 . . ?
S1T C3T H3TC 109.5 . . ?
H3TA C3T H3TC 109.5 . . ?
H3TB C3T H3TC 109.5 . . ?
S1T C4T H4TA 109.5 . . ?
S1T C4T H4TB 109.5 . . ?
H4TA C4T H4TB 109.5 . . ?
S1T C4T H4TC 109.5 . . ?
H4TA C4T H4TC 109.5 . . ?
H4TB C4T H4TC 109.5 . . ?
C4U S1U C3U 109(3) . . ?
C4U S1U O2U 115(2) . . ?
C3U S1U O2U 104(2) . . ?
S1U C3U H3UA 109.5 . . ?
S1U C3U H3UB 109.5 . . ?
H3UA C3U H3UB 109.5 . . ?
S1U C3U H3UC 109.5 . . ?
H3UA C3U H3UC 109.5 . . ?
H3UB C3U H3UC 109.5 . . ?
S1U C4U H4UA 109.5 . . ?
S1U C4U H4UB 109.5 . . ?
H4UA C4U H4UB 109.5 . . ?
S1U C4U H4UC 109.5 . . ?
H4UA C4U H4UC 109.5 . . ?
H4UB C4U H4UC 109.5 . . ?

loop_
_geom_bond_atom_site_label_1
_geom_bond_atom_site_label_2
_geom_bond_distance
_geom_bond_site_symmetry_2
_geom_bond_publ_flag
Pd1 C6 1.986(3) . ?
Pd1 O2 2.053(2) . ?
Pd1 O3 2.1454(19) 4_645 ?
Pd1 S8 2.2226(8) . ?
O2 C4 1.278(3) . ?
O3 C4 1.254(3) . ?
C4 C5 1.484(4) . ?
C5 C7 1.403(4) 7_666 ?
C5 C6 1.406(4) . ?
C6 C7 1.390(4) . ?
C7 H7 0.9500 . ?
S8 O9 1.467(2) . ?
S8 C11 1.771(3) . ?
S8 C10 1.778(3) . ?
C10 H10A 0.9800 . ?
C10 H10B 0.9800 . ?
C10 H10C 0.9800 . ?
C11 H11A 0.9800 . ?
C11 H11B 0.9800 . ?
C11 H11C 0.9800 . ?
S1S O2S 1.502(9) . ?
S1S C4S 1.725(12) . ?
S1S C3S 1.840(14) . ?
C3S H3SA 0.9800 . ?
C3S H3SB 0.9800 . ?
C3S H3SC 0.9800 . ?
C4S H4SA 0.9800 . ?
C4S H4SB 0.9800 . ?
C4S H4SC 0.9800 . ?
S1T O2T 1.479(9) . ?
S1T C4T 1.783(9) . ?
S1T C3T 1.784(10) . ?
C3T H3TA 0.9800 . ?
C3T H3TB 0.9800 . ?
C3T H3TC 0.9800 . ?
C4T H4TA 0.9800 . ?
C4T H4TB 0.9800 . ?
C4T H4TC 0.9800 . ?
S1U C4U 1.37(4) . ?
S1U C3U 1.49(4) . ?
S1U O2U 1.55(3) . ?
C3U H3UA 0.9800 . ?
C3U H3UB 0.9800 . ?
C3U H3UC 0.9800 . ?
C4U H4UA 0.9800 . ?
C4U H4UB 0.9800 . ?
C4U H4UC 0.9800 . ?

loop_
_geom_torsion_atom_site_label_1
_geom_torsion_atom_site_label_2
_geom_torsion_atom_site_label_3
_geom_torsion_atom_site_label_4
_geom_torsion
_geom_torsion_site_symmetry_1
_geom_torsion_site_symmetry_2
_geom_torsion_site_symmetry_3
_geom_torsion_site_symmetry_4
_geom_torsion_publ_flag
Pd1 O3 C4 O2 18.4(3) 4_655 . . . ?
Pd1 O3 C4 C5 -161.3(2) 4_655 . . . ?
Pd1 O2 C4 O3 -177.6(2) . . . . ?
Pd1 O2 C4 C5 2.2(3) . . . . ?
O3 C4 C5 C7 -3.3(4) . . . 7_666 ?
O2 C4 C5 C7 176.9(3) . . . 7_666 ?
O3 C4 C5 C6 174.7(3) . . . . ?
O2 C4 C5 C6 -5.0(4) . . . . ?
C7 C5 C6 C7 -0.6(5) 7_666 . . . ?
C4 C5 C6 C7 -178.6(2) . . . . ?
C7 C5 C6 Pd1 -176.8(2) 7_666 . . . ?
C4 C5 C6 Pd1 5.2(3) . . . . ?
C5 C6 C7 C5 0.6(4) . . . 7_666 ?
Pd1 C6 C7 C5 175.9(2) . . . 7_666 ?
